data_4114310
loop_
_publ_author_name
'Julia E. Barker'
'Yu Liu'
'Nicole D. Martin'
'Tong Ren'

_publ_contact_author_address
; Department of Chemistry 
  University of Miami 
  PO BOX 249118 
  Coral Gables, FL 33124-0431 
  USA 
;
_publ_contact_author_email tren@miami.edu
_publ_contact_author_fax '(305) 284-1880'
_publ_contact_author_name 'Dr. Ren, Tong'
_publ_contact_author_phone '(305) 284-6617'
_publ_section_title
;
 Dicopper-[18]ane-N6 Complex as the Platform for Phosphate Monoester
 Binding
;
_journal_name_full 'Journal of the American Chemical Society'
_journal_page_first 13332
_journal_page_last 13333
_journal_paper_doi 10.1021/ja036407w
_journal_volume 125
_journal_year 2003
_chemical_formula_sum 'C12 H48 Cu2 N6 O16 P2'
_chemical_formula_weight 721.58
_chemical_name_systematic
; 
 ? 
;
_space_group_IT_number 14
_symmetry_cell_setting monoclinic
_symmetry_space_group_name_Hall '-P 2ybc'
_symmetry_space_group_name_H-M 'P 1 21/c 1'
_atom_sites_solution_hydrogens geom
_atom_sites_solution_primary direct
_atom_sites_solution_secondary difmap
_audit_creation_method SHELXL-97
_cell_angle_alpha 90.00
_cell_angle_beta 99.086(2)
_cell_angle_gamma 90.00
_cell_formula_units_Z 2
_cell_length_a 7.3995(7)
_cell_length_b 10.7100(10)
_cell_length_c 17.6830(17)
_cell_measurement_reflns_used 3017
_cell_measurement_temperature 300(2)
_cell_measurement_theta_max 27.4
_cell_measurement_theta_min 2.23
_cell_volume 1383.8(2)
_computing_cell_refinement 'Bruker SMART'
_computing_data_collection 'Bruker SMART'
_computing_data_reduction 'Bruker SHELXTL'
_computing_molecular_graphics 'Bruker SHELXTL'
_computing_publication_material 'Bruker SHELXTL'
_computing_structure_refinement 'SHELXL-97 (Sheldrick, 1997)'
_computing_structure_solution 'SHELXS-97 (Sheldrick, 1990)'
_diffrn_ambient_temperature 300(2)
_diffrn_measured_fraction_theta_full 0.998
_diffrn_measured_fraction_theta_max 0.998
_diffrn_measurement_device_type 'CCD area detector'
_diffrn_measurement_method 'phi and omega scans'
_diffrn_radiation_monochromator graphite
_diffrn_radiation_source 'fine-focus sealed tube'
_diffrn_radiation_type MoK\a
_diffrn_radiation_wavelength 0.71073
_diffrn_reflns_av_R_equivalents 0.0553
_diffrn_reflns_av_sigmaI/netI 0.0620
_diffrn_reflns_limit_h_max 7
_diffrn_reflns_limit_h_min -8
_diffrn_reflns_limit_k_max 10
_diffrn_reflns_limit_k_min -12
_diffrn_reflns_limit_l_max 21
_diffrn_reflns_limit_l_min -20
_diffrn_reflns_number 7026
_diffrn_reflns_theta_full 25.00
_diffrn_reflns_theta_max 25.00
_diffrn_reflns_theta_min 2.23
_exptl_absorpt_coefficient_mu 1.732
_exptl_absorpt_correction_T_max 1.000
_exptl_absorpt_correction_T_min 0.586
_exptl_absorpt_correction_type empirical
_exptl_absorpt_process_details
; 
  SADABS, Absorption corrections using Bruker CCD based on the method of 
  Bob Blessing.  Acta Cryst. 1995, A51, 33 
;
_exptl_crystal_colour blue
_exptl_crystal_density_diffrn 1.732
_exptl_crystal_description needle
_exptl_crystal_F_000 756
_exptl_crystal_size_max 0.55
_exptl_crystal_size_mid 0.08
_exptl_crystal_size_min 0.05
_refine_diff_density_max 0.694
_refine_diff_density_min -1.231
_refine_diff_density_rms 0.120
_refine_ls_extinction_method none
_refine_ls_goodness_of_fit_ref 1.016
_refine_ls_hydrogen_treatment mixed
_refine_ls_matrix_type full
_refine_ls_number_parameters 176
_refine_ls_number_reflns 2431
_refine_ls_number_restraints 0
_refine_ls_restrained_S_all 1.016
_refine_ls_R_factor_all 0.0633
_refine_ls_R_factor_gt 0.0462
_refine_ls_shift/su_max 0.000
_refine_ls_shift/su_mean 0.000
_refine_ls_structure_factor_coef Fsqd
_refine_ls_weighting_details 'calc w=1/[\s^2^(Fo^2^)+(0.0650P)^2^+0.0000P] where P=(Fo^2^+2Fc^2^)/3'
_refine_ls_weighting_scheme calc
_refine_ls_wR_factor_gt 0.1173
_refine_ls_wR_factor_ref 0.1228
_reflns_number_gt 1773
_reflns_number_total 2431
_reflns_threshold_expression >2sigma(I)
_cod_data_source_file ja036407wsi20030529_103034.cif
_cod_data_source_block um269
_cod_database_code 4114310

loop_
_symmetry_equiv_pos_as_xyz
'x, y, z'
'-x, y+1/2, -z+1/2'
'-x, -y, -z'
'x, -y-1/2, z-1/2'

loop_
_atom_site_label
_atom_site_type_symbol
_atom_site_fract_x
_atom_site_fract_y
_atom_site_fract_z
_atom_site_U_iso_or_equiv
_atom_site_adp_type
_atom_site_occupancy
_atom_site_symmetry_multiplicity
_atom_site_calc_flag
_atom_site_refinement_flags
Cu Cu 0.40568(8) 0.11345(5) 0.02738(3) 0.0233(2) Uani 1 1 d .
N1 N 0.3097(6) 0.1830(3) -0.0784(2) 0.0261(9) Uani 1 1 d .
H1C H 0.1883 0.1640 -0.0880 0.031 Uiso 1 1 calc R
N2 N 0.4269(5) 0.2930(3) 0.0580(2) 0.0273(9) Uani 1 1 d .
H2C H 0.5413 0.3190 0.0526 0.033 Uiso 1 1 calc R
N3 N 0.4900(6) 0.0794(3) 0.1422(2) 0.0280(9) Uani 1 1 d .
H3C H 0.3916 0.0485 0.1611 0.034 Uiso 1 1 calc R
O1 O 0.6744(4) 0.0594(3) -0.00082(17) 0.0239(7) Uani 1 1 d .
O2 O 0.9195(4) 0.1145(3) -0.07935(17) 0.0265(7) Uani 1 1 d .
O3 O 0.9886(5) 0.1235(3) 0.06539(19) 0.0286(8) Uani 1 1 d .
O4 O 0.7852(4) 0.2831(3) -0.00247(19) 0.0280(8) Uani 1 1 d .
O5 O 0.9174(5) 0.3945(3) 0.1360(2) 0.0425(10) Uani 1 1 d .
O6 O 0.8344(6) 0.0914(3) 0.3635(2) 0.0444(10) Uani 1 1 d .
O7 O 0.2014(6) 0.9696(3) 0.2258(2) 0.0470(10) Uani 1 1 d .
O8 O 0.0255(6) 0.2962(4) 0.7483(2) 0.0488(10) Uani 1 1 d .
P P 0.83735(16) 0.14690(10) -0.00782(6) 0.0201(3) Uani 1 1 d .
C1 C 0.3881(8) 0.1414(4) -0.1470(3) 0.0332(12) Uani 1 1 d .
H1A H 0.5191 0.1559 -0.1376 0.040 Uiso 1 1 calc R
H1B H 0.3367 0.1927 -0.1903 0.040 Uiso 1 1 calc R
C2 C 0.3216(8) 0.3225(4) -0.0751(3) 0.0340(12) Uani 1 1 d .
H2A H 0.2280 0.3586 -0.1134 0.041 Uiso 1 1 calc R
H2B H 0.4402 0.3495 -0.0857 0.041 Uiso 1 1 calc R
C3 C 0.2951(8) 0.3655(5) 0.0037(3) 0.0378(13) Uani 1 1 d .
H3A H 0.3193 0.4542 0.0097 0.045 Uiso 1 1 calc R
H3B H 0.1708 0.3493 0.0121 0.045 Uiso 1 1 calc R
C4 C 0.4109(8) 0.3018(5) 0.1401(3) 0.0385(14) Uani 1 1 d .
H4A H 0.2854 0.2878 0.1476 0.046 Uiso 1 1 calc R
H4B H 0.4491 0.3836 0.1600 0.046 Uiso 1 1 calc R
C5 C 0.5334(8) 0.2029(5) 0.1796(3) 0.0377(13) Uani 1 1 d .
H5A H 0.6600 0.2242 0.1777 0.045 Uiso 1 1 calc R
H5B H 0.5177 0.1982 0.2330 0.045 Uiso 1 1 calc R
C6 C 0.6457(7) -0.0057(4) 0.1684(3) 0.0344(12) Uani 1 1 d .
H6A H 0.6760 0.0003 0.2236 0.041 Uiso 1 1 calc R
H6B H 0.7513 0.0230 0.1469 0.041 Uiso 1 1 calc R
H1 H 1.013(8) 0.059(5) 0.072(3) 0.033(18) Uiso 1 1 d .

loop_
_atom_site_aniso_label
_atom_site_aniso_U_11
_atom_site_aniso_U_22
_atom_site_aniso_U_33
_atom_site_aniso_U_23
_atom_site_aniso_U_13
_atom_site_aniso_U_12
Cu 0.0294(4) 0.0213(3) 0.0215(3) -0.0007(2) 0.0109(2) 0.0010(3)
N1 0.024(2) 0.024(2) 0.031(2) 0.0034(17) 0.0087(18) 0.0012(17)
N2 0.027(2) 0.026(2) 0.031(2) -0.0003(17) 0.0102(19) 0.0027(17)
N3 0.031(2) 0.029(2) 0.027(2) -0.0021(17) 0.0146(19) 0.0008(18)
O1 0.0251(19) 0.0230(16) 0.0263(16) -0.0025(13) 0.0127(14) -0.0056(14)
O2 0.029(2) 0.0324(18) 0.0223(17) 0.0005(14) 0.0171(15) 0.0015(15)
O3 0.029(2) 0.028(2) 0.0271(19) -0.0014(16) -0.0015(16) 0.0028(17)
O4 0.031(2) 0.0193(16) 0.0352(19) 0.0010(14) 0.0105(16) -0.0017(14)
O5 0.060(3) 0.038(2) 0.035(2) -0.0031(16) 0.0209(19) 0.0015(19)
O6 0.059(3) 0.034(2) 0.043(2) -0.0059(17) 0.017(2) -0.0004(18)
O7 0.055(3) 0.048(2) 0.040(2) 0.0026(18) 0.015(2) -0.0101(19)
O8 0.058(3) 0.055(3) 0.034(2) 0.0007(18) 0.011(2) 0.003(2)
P 0.0217(7) 0.0207(6) 0.0194(6) 0.0001(5) 0.0079(5) -0.0005(5)
C1 0.042(3) 0.035(3) 0.025(3) 0.005(2) 0.012(2) 0.008(2)
C2 0.040(3) 0.025(3) 0.037(3) 0.009(2) 0.006(3) 0.004(2)
C3 0.040(3) 0.030(3) 0.045(3) -0.001(2) 0.012(3) 0.005(2)
C4 0.051(4) 0.032(3) 0.036(3) -0.012(2) 0.017(3) 0.003(3)
C5 0.045(4) 0.040(3) 0.030(3) -0.011(2) 0.010(3) 0.002(3)
C6 0.042(3) 0.039(3) 0.022(3) 0.002(2) 0.007(2) 0.004(2)

loop_
_atom_type_symbol
_atom_type_description
_atom_type_scat_dispersion_real
_atom_type_scat_dispersion_imag
_atom_type_scat_source
C C 0.0033 0.0016 'International Tables Vol C Tables 4.2.6.8 and 6.1.1.4'
H H 0.0000 0.0000 'International Tables Vol C Tables 4.2.6.8 and 6.1.1.4'
N N 0.0061 0.0033 'International Tables Vol C Tables 4.2.6.8 and 6.1.1.4'
O O 0.0106 0.0060 'International Tables Vol C Tables 4.2.6.8 and 6.1.1.4'
P P 0.1023 0.0942 'International Tables Vol C Tables 4.2.6.8 and 6.1.1.4'
Cu Cu 0.3201 1.2651 'International Tables Vol C Tables 4.2.6.8 and 6.1.1.4'

loop_
_geom_angle_atom_site_label_1
_geom_angle_atom_site_label_2
_geom_angle_atom_site_label_3
_geom_angle
_geom_angle_site_symmetry_1
_geom_angle_site_symmetry_3
O1 Cu N2 166.79(15) 3_655 .
O1 Cu N1 94.38(14) 3_655 .
N2 Cu N1 84.12(15) . .
O1 Cu N3 95.81(14) 3_655 .
N2 Cu N3 84.54(16) . .
N1 Cu N3 168.06(14) . .
O1 Cu O1 86.99(12) 3_655 .
N2 Cu O1 106.20(14) . .
N1 Cu O1 94.85(14) . .
N3 Cu O1 91.89(14) . .
O1 Cu Cu 46.41(9) 3_655 3_655
N2 Cu Cu 146.78(12) . 3_655
N1 Cu Cu 96.38(11) . 3_655
N3 Cu Cu 95.15(11) . 3_655
O1 Cu Cu 40.58(8) . 3_655
C1 N1 C2 107.6(4) . .
C1 N1 Cu 120.9(3) . .
C2 N1 Cu 108.6(3) . .
C3 N2 C4 117.3(4) . .
C3 N2 Cu 108.3(3) . .
C4 N2 Cu 108.2(3) . .
C6 N3 C5 107.7(4) . .
C6 N3 Cu 121.0(3) . .
C5 N3 Cu 106.9(3) . .
P O1 Cu 139.09(19) . 3_655
P O1 Cu 127.01(17) . .
Cu O1 Cu 93.01(12) 3_655 .
O4 P O2 114.14(18) . .
O4 P O1 111.61(18) . .
O2 P O1 110.23(17) . .
O4 P O3 104.72(19) . .
O2 P O3 108.48(19) . .
O1 P O3 107.24(19) . .
N1 C1 C6 114.8(4) . 3_655
N1 C2 C3 109.0(4) . .
N2 C3 C2 105.7(4) . .
N2 C4 C5 106.1(4) . .
N3 C5 C4 110.4(4) . .
N3 C6 C1 115.0(4) . 3_655

loop_
_geom_bond_atom_site_label_1
_geom_bond_atom_site_label_2
_geom_bond_distance
_geom_bond_site_symmetry_2
Cu O1 1.978(3) 3_655
Cu N2 1.997(4) .
Cu N1 2.034(4) .
Cu N3 2.061(4) .
Cu O1 2.202(3) .
Cu Cu 3.0362(11) 3_655
N1 C1 1.493(6) .
N1 C2 1.497(6) .
N2 C3 1.476(6) .
N2 C4 1.479(6) .
N3 C6 1.484(6) .
N3 C5 1.491(6) .
O1 P 1.547(3) .
O1 Cu 1.978(3) 3_655
O2 P 1.527(3) .
O3 P 1.592(4) .
O4 P 1.515(3) .
C1 C6 1.513(6) 3_655
C2 C3 1.509(7) .
C4 C5 1.494(7) .
C6 C1 1.513(6) 3_655

loop_
_geom_torsion_atom_site_label_1
_geom_torsion_atom_site_label_2
_geom_torsion_atom_site_label_3
_geom_torsion_atom_site_label_4
_geom_torsion
_geom_torsion_site_symmetry_1
_geom_torsion_site_symmetry_4
O1 Cu N1 C1 -64.3(4) 3_655 .
N2 Cu N1 C1 128.9(4) . .
N3 Cu N1 C1 147.2(7) . .
O1 Cu N1 C1 23.1(4) . .
Cu Cu N1 C1 -17.7(3) 3_655 .
O1 Cu N1 C2 170.8(3) 3_655 .
N2 Cu N1 C2 4.0(3) . .
N3 Cu N1 C2 22.3(9) . .
O1 Cu N1 C2 -101.9(3) . .
Cu Cu N1 C2 -142.6(3) 3_655 .
O1 Cu N2 C3 -59.3(8) 3_655 .
N1 Cu N2 C3 24.8(3) . .
N3 Cu N2 C3 -151.4(3) . .
O1 Cu N2 C3 118.2(3) . .
Cu Cu N2 C3 117.5(3) 3_655 .
O1 Cu N2 C4 68.8(8) 3_655 .
N1 Cu N2 C4 152.9(3) . .
N3 Cu N2 C4 -23.3(3) . .
O1 Cu N2 C4 -113.7(3) . .
Cu Cu N2 C4 -114.4(3) 3_655 .
O1 Cu N3 C6 64.7(4) 3_655 .
N2 Cu N3 C6 -128.6(4) . .
N1 Cu N3 C6 -146.9(7) . .
O1 Cu N3 C6 -22.4(4) . .
Cu Cu N3 C6 18.1(4) 3_655 .
O1 Cu N3 C5 -171.7(3) 3_655 .
N2 Cu N3 C5 -4.9(3) . .
N1 Cu N3 C5 -23.2(9) . .
O1 Cu N3 C5 101.2(3) . .
Cu Cu N3 C5 141.7(3) 3_655 .
O1 Cu O1 P 170.9(3) 3_655 .
N2 Cu O1 P -8.5(3) . .
N1 Cu O1 P 76.7(2) . .
N3 Cu O1 P -93.4(2) . .
Cu Cu O1 P 170.9(3) 3_655 .
O1 Cu O1 Cu 0.0 3_655 3_655
N2 Cu O1 Cu -179.42(14) . 3_655
N1 Cu O1 Cu -94.14(15) . 3_655
N3 Cu O1 Cu 95.72(14) . 3_655
Cu O1 P O4 158.8(3) 3_655 .
Cu O1 P O4 -7.2(3) . .
Cu O1 P O2 30.9(4) 3_655 .
Cu O1 P O2 -135.1(2) . .
Cu O1 P O3 -87.0(3) 3_655 .
Cu O1 P O3 107.0(2) . .
C2 N1 C1 C6 -168.6(4) . 3_655
Cu N1 C1 C6 65.9(5) . 3_655
C1 N1 C2 C3 -164.0(4) . .
Cu N1 C2 C3 -31.6(5) . .
C4 N2 C3 C2 -170.6(4) . .
Cu N2 C3 C2 -47.9(4) . .
N1 C2 C3 N2 52.2(5) . .
C3 N2 C4 C5 169.4(4) . .
Cu N2 C4 C5 46.6(5) . .
C6 N3 C5 C4 164.1(4) . .
Cu N3 C5 C4 32.6(5) . .
N2 C4 C5 N3 -52.8(5) . .
C5 N3 C6 C1 170.0(4) . 3_655
Cu N3 C6 C1 -66.8(5) . 3_655
